data_4322396
loop_
_publ_author_name
'Lutz H. Gade'
'Martin Schubart'
'Bernd Findeis'
'Sylvie Fabre'
'Izoldi Bezougli'
'Matthias Lutz'
'Ian J. Scowen'
'Mary McPartlin'

_publ_section_title
;
 Synthesis and Reactivity of Early-Late Heterodinuclear Complexes
 Stabilized by a Trisilylsilane-Based Tripodal Amido Ligand
;
_journal_name_full 'Inorganic Chemistry'
_journal_page_first 5282
_journal_page_last 5294
_journal_paper_doi 10.1021/ic990562n
_journal_volume 38
_journal_year 1999
_chemical_formula_sum 'C40.75 H55.75 N3 O4 Ru S2 Si4 Zr'
_chemical_formula_weight 1020.40
_chemical_name_systematic
; 
 ? 
;
_space_group_IT_number 2
_symmetry_cell_setting triclinic
_symmetry_space_group_name_Hall '-P 1'
_symmetry_space_group_name_H-M 'P -1'
_atom_sites_solution_hydrogens geom
_atom_sites_solution_primary direct
_atom_sites_solution_secondary difmap
_audit_creation_method SHELXL-97
_cell_angle_alpha 115.406(17)
_cell_angle_beta 96.302(13)
_cell_angle_gamma 96.682(15)
_cell_formula_units_Z 2
_cell_length_a 12.426(3)
_cell_length_b 14.510(3)
_cell_length_c 16.742(4)
_cell_measurement_temperature 296(2)
_cell_volume 2664.9(12)
_computing_cell_refinement XSCANS
_computing_data_collection XSCANS
_computing_data_reduction XSCANS
_computing_molecular_graphics SHELXTL
_computing_publication_material SHELXTL
_computing_structure_refinement 'SHELXL-97 (Sheldrick, 1997)'
_computing_structure_solution 'SHELXS-97 (Sheldrick, 1990)'
_diffrn_ambient_temperature 296(2)
_diffrn_measured_fraction_theta_full 0.996
_diffrn_measured_fraction_theta_max 0.996
_diffrn_measurement_device_type 'Siemens P4'
_diffrn_measurement_method theta/2theta
_diffrn_radiation_monochromator graphite
_diffrn_radiation_source 'fine-focus sealed tube'
_diffrn_radiation_type MoK\a
_diffrn_radiation_wavelength 0.71073
_diffrn_reflns_av_R_equivalents 0.0644
_diffrn_reflns_av_sigmaI/netI 0.1439
_diffrn_reflns_limit_h_max 13
_diffrn_reflns_limit_h_min -1
_diffrn_reflns_limit_k_max 15
_diffrn_reflns_limit_k_min -15
_diffrn_reflns_limit_l_max 18
_diffrn_reflns_limit_l_min -18
_diffrn_reflns_number 8598
_diffrn_reflns_theta_full 23.00
_diffrn_reflns_theta_max 23.00
_diffrn_reflns_theta_min 1.97
_diffrn_standards_decay_% 0.1
_diffrn_standards_interval_count 97
_diffrn_standards_number 3
_exptl_absorpt_coefficient_mu 0.683
_exptl_absorpt_correction_T_max 0.6108
_exptl_absorpt_correction_T_min 0.4556
_exptl_absorpt_correction_type empirical
_exptl_absorpt_process_details DIFABS
_exptl_crystal_colour pale_yellow
_exptl_crystal_density_diffrn 1.272
_exptl_crystal_density_method 'not measured'
_exptl_crystal_F_000 1051
_exptl_crystal_size_max 0.46
_exptl_crystal_size_mid 0.40
_exptl_crystal_size_min 0.34
_refine_diff_density_max 0.656
_refine_diff_density_min -0.878
_refine_diff_density_rms 0.116
_refine_ls_extinction_method none
_refine_ls_goodness_of_fit_ref 0.953
_refine_ls_hydrogen_treatment mixed
_refine_ls_matrix_type full
_refine_ls_number_parameters 513
_refine_ls_number_reflns 7387
_refine_ls_number_restraints 26
_refine_ls_restrained_S_all 0.952
_refine_ls_R_factor_all 0.1602
_refine_ls_R_factor_gt 0.0705
_refine_ls_shift/su_max 0.884
_refine_ls_shift/su_mean 0.033
_refine_ls_structure_factor_coef Fsqd
_refine_ls_weighting_details 'calc w=1/[\s^2^(Fo^2^)+(0.0833P)^2^+0.0000P] where P=(Fo^2^+2Fc^2^)/3'
_refine_ls_weighting_scheme calc
_refine_ls_wR_factor_gt 0.1505
_refine_ls_wR_factor_ref 0.1758
_reflns_number_gt 3958
_reflns_number_total 7387
_reflns_threshold_expression >2sigma(I)
_cod_data_source_file ic990562n_5.cif
_cod_data_source_block sm128
_cod_original_cell_volume 2665.0(10)
_cod_database_code 4322396

loop_
_symmetry_equiv_pos_as_xyz
'x, y, z'
'-x, -y, -z'

loop_
_atom_site_label
_atom_site_type_symbol
_atom_site_fract_x
_atom_site_fract_y
_atom_site_fract_z
_atom_site_U_iso_or_equiv
_atom_site_adp_type
_atom_site_occupancy
_atom_site_symmetry_multiplicity
_atom_site_calc_flag
_atom_site_refinement_flags
_atom_site_disorder_assembly
_atom_site_disorder_group
Ru Ru 0.98030(7) 0.69092(7) 0.47782(6) 0.0415(3) Uani 1 1 d . . .
Zr Zr 0.74699(8) 0.80743(7) 0.69050(6) 0.0337(3) Uani 1 1 d . . .
Si1 Si 0.5468(3) 0.9118(2) 0.6281(2) 0.0488(8) Uani 1 1 d D . .
Si2 Si 0.6658(3) 0.9944(3) 0.8640(2) 0.0591(10) Uani 1 1 d D . .
Si3 Si 0.4983(3) 0.7283(2) 0.7257(2) 0.0491(8) Uani 1 1 d D . .
Si4 Si 0.5050(3) 0.9043(2) 0.75809(19) 0.0459(8) Uani 1 1 d D . .
N1 N 0.6440(6) 0.8301(6) 0.5949(5) 0.040(2) Uani 1 1 d D . .
N2 N 0.7702(7) 0.9574(6) 0.8000(5) 0..042(2) Uani 1 1 d D . .
N3 N 0.6355(6) 0.7124(6) 0.7233(5) 0.0339(19) Uani 1 1 d D . .
C1 C 0.3769(8) 0.9588(10) 0.7913(8) 0.078(4) Uani 1 1 d D . .
H1A H 0.3629 0.9542 0.8449 0.118 Uiso 1 1 calc R . .
H1B H 0.3153 0.9198 0.7436 0.118 Uiso 1 1 calc R . .
H1C H 0.3875 1.0301 0.8023 0.118 Uiso 1 1 calc R . .
C2 C 0.6019(11) 1.0479(7) 0.6498(9) 0.081(4) Uani 1 1 d D . .
H2A H 0.6685 1.0743 0.6936 0.122 Uiso 1 1 calc R . .
H2B H 0.5483 1.0909 0.6721 0.122 Uiso 1 1 calc R . .
H2C H 0.6169 1.0483 0.5949 0.122 Uiso 1 1 calc R . .
C3 C 0.4164(9) 0.8618(10) 0.5420(7) 0.076(4) Uani 1 1 d D . .
H3A H 0.3876 0.7919 0.5300 0.114 Uiso 1 1 calc R . .
H3B H 0.4320 0.8630 0.4875 0.114 Uiso 1 1 calc R . .
H3C H 0.3631 0.9049 0.5646 0.114 Uiso 1 1 calc R . .
C4 C 0.6741(11) 0.9606(12) 0.9613(7) 0.105(6) Uani 1 1 d D . .
H4A H 0.6709 0.8872 0.9392 0.157 Uiso 1 1 calc R . .
H4B H 0.6135 0.9805 0.9919 0.157 Uiso 1 1 calc R . .
H4C H 0.7421 0.9970 1.0022 0.157 Uiso 1 1 calc R . .
C5 C 0.6735(13) 1.1392(8) 0.9158(10) 0.117(6) Uani 1 1 d D . .
H5A H 0.6693 1.1615 0.8693 0.176 Uiso 1 1 calc R . .
H5B H 0.7418 1.1729 0.9570 0.176 Uiso 1 1 calc R . .
H5C H 0.6133 1.1570 0.9474 0.176 Uiso 1 1 calc R . .
C6 C 0.4081(9) 0.6324(8) 0.6165(7) 0.069(4) Uani 1 1 d D . .
H6A H 0.4343 0.6407 0.5676 0.104 Uiso 1 1 calc R . .
H6B H 0.3338 0.6444 0.6173 0.104 Uiso 1 1 calc R . .
H6C H 0.4102 0.5632 0.6087 0.104 Uiso 1 1 calc R . .
C7 C 0.4398(11) 0.7061(11) 0.8175(9) 0.092(5) Uani 1 1 d D . .
H7A H 0.4832 0.7536 0.8750 0.138 Uiso 1 1 calc R . .
H7B H 0.4416 0.6362 0.8079 0.138 Uiso 1 1 calc R . .
H7C H 0.3652 0.7173 0.8161 0.138 Uiso 1 1 calc R . .
C11 C 0.6413(8) 0.7848(8) 0.4993(7) 0.037(3) Uani 1 1 d . . .
C12 C 0.5862(9) 0.6848(9) 0.4422(7) 0.053(3) Uani 1 1 d . . .
H12 H 0.5561 0.6431 0.4665 0.064 Uiso 1 1 calc R . .
C13 C 0.5748(9) 0.6455(9) 0.3495(7) 0.057(3) Uani 1 1 d . . .
H13 H 0.5357 0.5788 0.3131 0.069 Uiso 1 1 calc R . .
C14 C 0.6199(10) 0.7028(11) 0.3103(8) 0.065(4) Uani 1 1 d . . .
C15 C 0.6761(11) 0.8006(11) 0.3666(8) 0.077(4) Uani 1 1 d . . .
H15 H 0.7082 0.8411 0.3419 0.092 Uiso 1 1 calc R . .
C16 C 0.6868(10) 0.8406(9) 0.4571(7) 0.059(3) Uani 1 1 d . . .
H16 H 0.7258 0.9077 0.4923 0.071 Uiso 1 1 calc R . .
C17 C 0.6046(14) 0.6573(13) 0.2077(8) 0.125(7) Uani 1 1 d . . .
H17A H 0.6411 0.7071 0.1914 0.188 Uiso 1 1 calc R . .
H17B H 0.5275 0.6410 0.1829 0.188 Uiso 1 1 calc R . .
H17C H 0.6356 0.5953 0.1845 0.188 Uiso 1 1 calc R . .
C21 C 0.8767(9) 1.0235(7) 0.8327(6) 0.039(3) Uani 1 1 d . . .
C22 C 0.9401(9) 1.0503(7) 0.9167(6) 0.043(3) Uani 1 1 d . . .
H22 H 0.9110 1.0270 0.9550 0.051 Uiso 1 1 calc R . .
C23 C 1.0422(10) 1.1091(8) 0.9440(7) 0.052(3) Uani 1 1 d . . .
H23 H 1.0813 1.1233 0.9998 0.062 Uiso 1 1 calc R . .
C24 C 1.0903(10) 1.1486(8) 0.8930(7) 0.057(3) Uani 1 1 d . . .
C25 C 1.0267(10) 1.1276(9) 0.8109(8) 0.065(4) Uani 1 1 d . . .
H25 H 1.0543 1.1564 0.7756 0.077 Uiso 1 1 calc R . .
C26 C 0.9222(10) 1.0639(8) 0.7804(7) 0.053(3) Uani 1 1 d . . .
H26 H 0.8832 1.0487 0.7243 0.064 Uiso 1 1 calc R . .
C27 C 1.2051(11) 1.2145(10) 0.9215(9) 0.087(4) Uani 1 1 d . . .
H27A H 1.2216 1.2332 0.8751 0.131 Uiso 1 1 calc R . .
H27B H 1.2581 1.1756 0.9313 0.131 Uiso 1 1 calc R . .
H27C H 1.2079 1.2762 0.9761 0.131 Uiso 1 1 calc R . .
C31 C 0.6625(8) 0.6231(7) 0.7308(7) 0.042(3) Uani 1 1 d . . .
C32 C 0.6759(10) 0.6176(8) 0.8124(7) 0.058(3) Uani 1 1 d . . .
H32 H 0.6705 0.6751 0.8646 0.070 Uiso 1 1 calc R . .
C33 C 0.6972(11) 0.5279(9) 0.8175(8) 0.065(4) Uani 1 1 d . . .
H33 H 0.7030 0.5267 0.8729 0.078 Uiso 1 1 calc R . .
C34 C 0.7098(10) 0.4419(9) 0.7446(9) 0.059(3) Uani 1 1 d . . .
C35 C 0.7001(9) 0.4476(8) 0.6645(8) 0.058(3) Uani 1 1 d . . .
H35 H 0.7097 0.3903 0.6138 0.069 Uiso 1 1 calc R . .
C36 C 0.6768(9) 0.5338(8) 0.6544(7) 0.052(3) Uani 1 1 d . . .
H36 H 0.6707 0.5332 0.5984 0.062 Uiso 1 1 calc R . .
C37 C 0.7234(12) 0.3424(10) 0.7475(9) 0.091(5) Uani 1 1 d . . .
H37A H 0.7307 0.2920 0.6891 0.136 Uiso 1 1 calc R . .
H37B H 0.6602 0.3171 0.7654 0.136 Uiso 1 1 calc R . .
H37C H 0.7882 0.3541 0.7900 0.136 Uiso 1 1 calc R . .
C41 C 1.0100(13) 0.5322(10) 0.3856(9) 0.083(4) Uani 1 1 d . . .
C42 C 0.9073(13) 0.5215(9) 0.4125(8) 0.069(4) Uani 1 1 d . . .
C43 C 0.8374(11) 0.5709(10) 0.3772(8) 0.071(4) Uani 1 1 d . . .
C44 C 0.8993(13) 0.6170(9) 0.3295(8) 0.069(4) Uani 1 1 d . . .
C45 C 1.0058(11) 0.5881(10) 0.3339(8) 0.071(4) Uani 1 1 d . . .
O1 O 0.8746(6) 0.7770(5) 0.7790(4) 0.0490(19) Uani 1 1 d . . .
S1 S 0.9765(3) 0.7284(2) 0.75983(19) 0.0575(8) Uani 1 1 d . . .
C01 C 0.9897(12) 0.6682(10) 0.8321(8) 0.092(5) Uani 1 1 d . . .
H01A H 0.9335 0.6075 0.8099 0.138 Uiso 1 1 calc R . .
H01B H 0.9820 0.7159 0.8915 0.138 Uiso 1 1 calc R . .
H01C H 1.0608 0.6488 0.8341 0.138 Uiso 1 1 calc R . .
C02 C 1.0886(9) 0.8337(10) 0.8178(8) 0.085(4) Uani 1 1 d . . .
H02A H 1.0935 0.8761 0.7869 0.128 Uiso 1 1 calc R . .
H02B H 1.1557 0.8074 0.8200 0.128 Uiso 1 1 calc R . .
H02C H 1.0772 0.8745 0.8779 0.128 Uiso 1 1 calc R . .
S2 S 1.0097(2) 0.8616(2) 0.4921(2) 0.0516(8) Uani 1 1 d . . .
C03 C 1.0994(11) 0.8643(9) 0.4145(8) 0.076(4) Uani 1 1 d . . .
H03A H 1.0624 0.8199 0.3540 0.115 Uiso 1 1 calc R . .
H03B H 1.1655 0.8406 0.4264 0.115 Uiso 1 1 calc R . .
H03C H 1.1179 0.9340 0.4219 0.115 Uiso 1 1 calc R . .
C04 C 1.1000(10) 0.9498(8) 0.5964(7) 0.067(4) Uani 1 1 d . . .
H04A H 1.0634 0.9574 0.6459 0.100 Uiso 1 1 calc R . .
H04B H 1.1187 1.0162 0.5970 0.100 Uiso 1 1 calc R . .
H04C H 1.1659 0.9227 0.6017 0.100 Uiso 1 1 calc R . .
C8 C 0.8857(8) 0.7451(8) 0.5782(7) 0.039(3) Uani 1 1 d . . .
O81 O 0.8055(6) 0.6818(5) 0.5812(4) 0.0425(18) Uani 1 1 d . . .
O82 O 0.8993(6) 0.8392(5) 0.6379(4) 0.0481(19) Uani 1 1 d . . .
C9 C 1.1010(10) 0.7205(8) 0.5687(8) 0.050(3) Uani 1 1 d . . .
O9 O 1.1724(7) 0.7364(7) 0.6235(6) 0.078(3) Uani 1 1 d . . .
C1S C 1.086(3) 1.527(2) 0.979(2) 0.110(11) Uiso 0.50 1 d PD . .
C2S C 1.042(3) 1.595(2) 1.0349(18) 0.15(2) Uani 0.50 1 d PD . .
H2S H 1.0706 1.6655 1.0565 0.175 Uiso 0.50 1 calc PR . .
C3S C 1.039(3) 1.433(2) 0.940(2) 0.126(18) Uani 0.50 1 d PD . .
H3S H 1.0656 1.3860 0.8918 0.151 Uiso 0.50 1 calc PR . .
C4S C 1.160(4) 1.551(3) 0.960(3) 0.053(13) Uiso 0.25 1 d PD . .
H4S1 H 1.1845 1.6239 0.9959 0.079 Uiso 0.25 1 calc PR . .
H4S2 H 1.1458 1.5348 0.8978 0.079 Uiso 0.25 1 calc PR . .
H4S3 H 1.2152 1.5141 0.9705 0.079 Uiso 0.25 1 calc PR . .

loop_
_atom_site_aniso_label
_atom_site_aniso_U_11
_atom_site_aniso_U_22
_atom_site_aniso_U_33
_atom_site_aniso_U_23
_atom_site_aniso_U_13
_atom_site_aniso_U_12
Ru 0.0360(6) 0.0399(6) 0.0471(6) 0.0145(4) 0.0175(5) 0.0124(5)
Zr 0.0297(6) 0.0341(6) 0.0331(6) 0.0105(5) 0.0094(5) 0.0056(5)
Si1 0.046(2) 0.054(2) 0.0565(19) 0.0290(17) 0.0158(17) 0.0204(17)
Si2 0.050(2) 0.061(2) 0.0445(19) 0.0020(17) 0.0129(17) 0.0113(18)
Si3 0.0372(19) 0.054(2) 0.060(2) 0.0274(17) 0.0160(17) 0.0087(16)
Si4 0.0407(19) 0.0476(19) 0.0463(18) 0.0137(15) 0.0157(16) 0.0180(16)
N1 0.033(5) 0.049(5) 0.043(5) 0.019(4) 0.016(4) 0.020(4)
N2 0.041(6) 0.038(5) 0.033(5) 0.002(4) 0.010(4) 0.005(4)
N3 0.023(5) 0.038(5) 0.040(5) 0.016(4) 0.010(4) 0.006(4)
C1 0.037(8) 0.101(11) 0.075(9) 0.013(8) 0.016(7) 0.028(8)
C2 0.106(12) 0.050(8) 0.114(11) 0.050(8) 0.052(10) 0.028(8)
C3 0.064(9) 0.105(11) 0.070(9) 0.047(8) 0.006(8) 0.026(9)
C4 0.055(9) 0.183(16) 0.053(8) 0.035(10) 0.019(7) -0.004(10)
C5 0.111(14) 0.057(9) 0.117(12) -0.024(9) 0.019(11) 0.018(9)
C6 0.046(8) 0.046(7) 0.103(10) 0.020(7) 0.014(8) 0.016(6)
C7 0.076(10) 0.109(12) 0.130(12) 0.075(11) 0.068(10) 0.029(9)
C11 0.024(6) 0.042(6) 0.050(6) 0.022(6) 0.016(5) 0.004(5)
C12 0.038(7) 0.071(9) 0.065(8) 0.039(7) 0.022(6) 0.017(7)
C13 0.043(8) 0.079(9) 0.035(7) 0.012(6) 0.007(6) 0.011(7)
C14 0.048(8) 0.106(11) 0.042(7) 0.031(8) 0.011(7) 0.020(8)
C15 0.082(11) 0.093(11) 0.055(8) 0.037(8) 0.023(8) -0.011(9)
C16 0.066(9) 0.060(8) 0.043(7) 0.020(6) 0.009(7) -0.006(7)
C17 0.118(15) 0.180(18) 0.057(9) 0.040(11) 0.013(10) 0.006(14)
C21 0.038(7) 0.028(6) 0.038(6) 0.003(5) 0.010(5) 0.004(5)
C22 0.047(7) 0.038(6) 0.037(6) 0.012(5) 0.005(6) 0.007(6)
C23 0.050(8) 0.054(7) 0.040(6) 0.017(6) -0.003(6) -0.005(6)
C24 0.064(9) 0.038(7) 0.046(7) 0.003(6) -0.005(7) -0.003(6)
C25 0.060(9) 0.058(8) 0.068(8) 0.026(7) 0.019(7) -0.016(7)
C26 0.069(9) 0.046(7) 0.033(6) 0.010(5) 0.005(6) 0.001(7)
C27 0.066(10) 0.075(10) 0.097(10) 0.028(9) 0.002(9) -0.016(8)
C31 0.025(6) 0.038(6) 0.061(7) 0.023(6) 0.012(6) -0.005(5)
C32 0.082(10) 0.042(7) 0.046(7) 0.020(6) -0.002(7) 0.005(7)
C33 0.079(10) 0.066(9) 0.057(8) 0.038(7) 0.001(7) 0.008(8)
C34 0.055(8) 0.057(8) 0.085(9) 0.043(8) 0.030(8) 0.014(7)
C35 0.044(8) 0.037(7) 0.083(9) 0.016(7) 0.021(7) 0.013(6)
C36 0.051(8) 0.045(7) 0.045(6) 0.007(6) 0.013(6) 0.006(6)
C37 0.103(12) 0.084(10) 0.120(12) 0.065(10) 0.041(10) 0.042(9)
C41 0.093(13) 0.052(9) 0.070(9) -0.008(7) 0.024(9) 0.024(8)
C42 0.081(11) 0.044(8) 0.060(8) 0.008(6) 0.006(8) -0.005(8)
C43 0.063(9) 0.057(8) 0.042(7) -0.022(6) 0.011(7) 0.000(7)
C44 0.088(11) 0.054(8) 0.043(7) 0.003(6) 0.002(8) 0.012(8)
C45 0.061(10) 0.075(9) 0.043(7) -0.003(7) 0.018(7) 0.002(8)
O1 0.033(4) 0.060(5) 0.054(4) 0.022(4) 0.013(4) 0.018(4)
S1 0.049(2) 0.066(2) 0.0478(17) 0.0130(16) 0.0046(15) 0.0264(17)
C01 0.105(13) 0.105(11) 0.077(9) 0.038(9) 0.022(9) 0.062(10)
C02 0.033(8) 0.108(11) 0.084(9) 0.016(9) 0.003(7) 0.013(8)
S2 0.0440(18) 0.0493(18) 0.072(2) 0.0327(16) 0.0213(16) 0.0153(15)
C03 0.084(11) 0.079(9) 0.069(8) 0.032(8) 0.036(8) 0.011(8)
C04 0.072(10) 0.042(7) 0.079(9) 0.020(7) 0.025(8) 0.003(7)
C8 0.039(7) 0.048(7) 0.042(6) 0.027(6) 0.016(6) 0.016(6)
O81 0.039(4) 0.038(4) 0.046(4) 0.013(3) 0.021(4) 0.003(4)
O82 0.046(5) 0.033(4) 0.047(4) -0.002(4) 0.024(4) 0.004(4)
C9 0.048(8) 0.038(7) 0.061(8) 0.014(6) 0.025(7) 0.017(6)
O9 0.043(6) 0.086(7) 0.085(7) 0.025(6) -0.009(5) 0.014(5)
C2S 0.28(6) 0.044(18) 0.06(2) -0.001(16) -0.09(3) 0.04(3)
C3S 0.21(5) 0.12(3) 0.051(19) 0.03(2) -0.03(2) 0.10(3)

loop_
_atom_type_symbol
_atom_type_description
_atom_type_scat_dispersion_real
_atom_type_scat_dispersion_imag
_atom_type_scat_source
C C 0.0033 0.0016 'International Tables Vol C Tables 4.2.6.8 and 6.1.1.4'
H H 0.0000 0.0000 'International Tables Vol C Tables 4.2.6.8 and 6.1.1.4'
N N 0.0061 0.0033 'International Tables Vol C Tables 4.2.6.8 and 6.1.1.4'
O O 0.0106 0.0060 'International Tables Vol C Tables 4.2.6.8 and 6.1.1.4'
Si Si 0.0817 0.0704 'International Tables Vol C Tables 4.2.6.8 and 6.1.1.4'
S S 0.1246 0.1234 'International Tables Vol C Tables 4.2.6.8 and 6.1.1.4'
Zr Zr -2.9673 0.5597 'International Tables Vol C Tables 4.2.6.8 and 6.1.1.4'
Ru Ru -1.2594 0.8363 'International Tables Vol C Tables 4.2.6.8 and 6.1.1.4'

loop_
_geom_angle_atom_site_label_1
_geom_angle_atom_site_label_2
_geom_angle_atom_site_label_3
_geom_angle
_geom_angle_site_symmetry_1
_geom_angle_site_symmetry_3
_geom_angle_publ_flag
C9 Ru C8 87.8(4) . . ?
C9 Ru C42 110.4(5) . . ?
C8 Ru C42 99.7(5) . . ?
C9 Ru C41 95.7(5) . . ?
C8 Ru C41 134.1(5) . . ?
C42 Ru C41 36.6(5) . . ?
C9 Ru C43 146.7(5) . . ?
C8 Ru C43 93.1(4) . . ?
C42 Ru C43 36.7(4) . . ?
C41 Ru C43 60.7(5) . . ?
C9 Ru C44 151.2(5) . . ?
C8 Ru C44 120.4(5) . . ?
C42 Ru C44 62.4(4) . . ?
C41 Ru C44 61.4(5) . . ?
C43 Ru C44 37.5(4) . . ?
C9 Ru C45 114.9(5) . . ?
C8 Ru C45 153.7(4) . . ?
C42 Ru C45 61.0(5) . . ?
C41 Ru C45 36.2(5) . . ?
C43 Ru C45 60.6(4) . . ?
C44 Ru C45 36.4(4) . . ?
C9 Ru S2 93.0(3) . . ?
C8 Ru S2 86.3(3) . . ?
C42 Ru S2 155.9(4) . . ?
C41 Ru S2 138.8(4) . . ?
C43 Ru S2 120.2(4) . . ?
C44 Ru S2 94.3(3) . . ?
C45 Ru S2 104.7(4) . . ?
N1 Zr N2 99.5(3) . . ?
N1 Zr N3 101.7(3) . . ?
N2 Zr N3 105.0(3) . . ?
N1 Zr O81 90.3(3) . . ?
N2 Zr O81 152.6(3) . . ?
N3 Zr O81 97.9(3) . . ?
N1 Zr O82 92.6(3) . . ?
N2 Zr O82 95.4(3) . . ?
N3 Zr O82 152.5(3) . . ?
O81 Zr O82 58.3(2) . . ?
N1 Zr O1 171.7(3) . . ?
N2 Zr O1 84.9(3) . . ?
N3 Zr O1 83.8(3) . . ?
O81 Zr O1 82.8(2) . . ?
O82 Zr O1 79.9(2) . . ?
N1 Zr C8 90.1(3) . . ?
N2 Zr C8 124.3(3) . . ?
N3 Zr C8 126.6(3) . . ?
O81 Zr C8 29.4(3) . . ?
O82 Zr C8 29.0(3) . . ?
O1 Zr C8 81.6(3) . . ?
N1 Si1 C2 112.3(5) . . ?
N1 Si1 C3 111.8(5) . . ?
C2 Si1 C3 108.7(6) . . ?
N1 Si1 Si4 104.2(3) . . ?
C2 Si1 Si4 111.7(4) . . ?
C3 Si1 Si4 108.1(4) . . ?
N2 Si2 C5 111.0(6) . . ?
N2 Si2 C4 113.8(5) . . ?
C5 Si2 C4 105.4(7) . . ?
N2 Si2 Si4 102.8(3) . . ?
C5 Si2 Si4 112.4(5) . . ?
C4 Si2 Si4 111.8(4) . . ?
N3 Si3 C6 110.2(5) . . ?
N3 Si3 C7 113.5(5) . . ?
C6 Si3 C7 106.2(6) . . ?
N3 Si3 Si4 103.7(3) . . ?
C6 Si3 Si4 115.0(4) . . ?
C7 Si3 Si4 108.3(4) . . ?
C1 Si4 Si1 112.3(4) . . ?
C1 Si4 Si2 114.4(4) . . ?
Si1 Si4 Si2 103.44(17) . . ?
C1 Si4 Si3 115.9(4) . . ?
Si1 Si4 Si3 104.00(15) . . ?
Si2 Si4 Si3 105.48(17) . . ?
C11 N1 Si1 112.2(6) . . ?
C11 N1 Zr 127.3(6) . . ?
Si1 N1 Zr 120.4(4) . . ?
C21 N2 Si2 118.3(6) . . ?
C21 N2 Zr 120.7(6) . . ?
Si2 N2 Zr 120.1(4) . . ?
C31 N3 Si3 116.1(6) . . ?
C31 N3 Zr 122.2(6) . . ?
Si3 N3 Zr 120.9(4) . . ?
C12 C11 C16 115.3(10) . . ?
C12 C11 N1 122.0(9) . . ?
C16 C11 N1 122.5(9) . . ?
C13 C12 C11 121.5(11) . . ?
C14 C13 C12 121.5(12) . . ?
C13 C14 C15 117.0(11) . . ?
C13 C14 C17 120.0(13) . . ?
C15 C14 C17 123.0(13) . . ?
C16 C15 C14 122.3(11) . . ?
C15 C16 C11 122.3(11) . . ?
C26 C21 C22 116.3(10) . . ?
C26 C21 N2 120.1(9) . . ?
C22 C21 N2 123.6(9) . . ?
C23 C22 C21 122.2(10) . . ?
C22 C23 C24 122.8(11) . . ?
C23 C24 C25 116.2(11) . . ?
C23 C24 C27 124.1(11) . . ?
C25 C24 C27 119.7(11) . . ?
C24 C25 C26 121.5(11) . . ?
C21 C26 C25 120.8(10) . . ?
C32 C31 C36 116.1(10) . . ?
C32 C31 N3 122.4(9) . . ?
C36 C31 N3 121.4(9) . . ?
C33 C32 C31 121.5(11) . . ?
C34 C33 C32 122.6(11) . . ?
C33 C34 C35 116.4(11) . . ?
C33 C34 C37 123.1(12) . . ?
C35 C34 C37 120.3(12) . . ?
C36 C35 C34 124.0(11) . . ?
C35 C36 C31 119.4(10) . . ?
C42 C41 C45 109.3(13) . . ?
C42 C41 Ru 71.0(7) . . ?
C45 C41 Ru 73.8(7) . . ?
C43 C42 C41 107.5(12) . . ?
C43 C42 Ru 72.6(7) . . ?
C41 C42 Ru 72.4(7) . . ?
C42 C43 C44 109.0(12) . . ?
C42 C43 Ru 70.7(7) . . ?
C44 C43 Ru 72.2(7) . . ?
C45 C44 C43 105.3(11) . . ?
C45 C44 Ru 72.4(7) . . ?
C43 C44 Ru 70.3(6) . . ?
C41 C45 C44 108.8(12) . . ?
C41 C45 Ru 70.0(7) . . ?
C44 C45 Ru 71.1(7) . . ?
S1 O1 Zr 131.5(4) . . ?
O1 S1 C02 104.7(5) . . ?
O1 S1 C01 104.2(5) . . ?
C02 S1 C01 98.2(7) . . ?
C04 S2 C03 99.0(6) . . ?
C04 S2 Ru 111.0(4) . . ?
C03 S2 Ru 107.3(4) . . ?
O82 C8 O81 115.9(8) . . ?
O82 C8 Ru 124.4(7) . . ?
O81 C8 Ru 119.7(7) . . ?
O82 C8 Zr 58.8(5) . . ?
O81 C8 Zr 57.4(4) . . ?
Ru C8 Zr 173.5(5) . . ?
C8 O81 Zr 93.2(6) . . ?
C8 O82 Zr 92.3(6) . . ?
O9 C9 Ru 178.4(11) . . ?
C4S C1S C3S 120(2) . . ?
C4S C1S C2S 119(2) . . ?
C3S C1S C2S 121(4) . . ?
C3S C2S C1S 118(4) 2_787 . ?
C2S C3S C1S 120(4) 2_787 . ?

loop_
_geom_bond_atom_site_label_1
_geom_bond_atom_site_label_2
_geom_bond_distance
_geom_bond_site_symmetry_2
_geom_bond_publ_flag
Ru C9 1.881(13) . ?
Ru C8 2.083(9) . ?
Ru C42 2.240(11) . ?
Ru C41 2.258(12) . ?
Ru C43 2.265(12) . ?
Ru C44 2.290(11) . ?
Ru C45 2.308(11) . ?
Ru S2 2.364(3) . ?
Zr N1 2.100(8) . ?
Zr N2 2.120(7) . ?
Zr N3 2.120(7) . ?
Zr O81 2.222(6) . ?
Zr O82 2.255(7) . ?
Zr O1 2.261(7) . ?
Zr C8 2.634(9) . ?
Si1 N1 1.758(7) . ?
Si1 C2 1.875(9) . ?
Si1 C3 1.883(10) . ?
Si1 Si4 2.336(4) . ?
Si2 N2 1.759(8) . ?
Si2 C5 1.884(10) . ?
Si2 C4 1.887(10) . ?
Si2 Si4 2.339(5) . ?
Si3 N3 1.749(7) . ?
Si3 C6 1.882(9) . ?
Si3 C7 1.900(9) . ?
Si3 Si4 2.361(4) . ?
Si4 C1 1.891(9) . ?
N1 C11 1.440(11) . ?
N2 C21 1.437(12) . ?
N3 C31 1.427(12) . ?
C11 C12 1.387(14) . ?
C11 C16 1.396(13) . ?
C12 C13 1.389(13) . ?
C13 C14 1.369(15) . ?
C14 C15 1.366(16) . ?
C14 C17 1.533(15) . ?
C15 C16 1.353(14) . ?
C21 C26 1.378(13) . ?
C21 C22 1.402(13) . ?
C22 C23 1.354(14) . ?
C23 C24 1.365(14) . ?
C24 C25 1.397(15) . ?
C24 C27 1.523(16) . ?
C25 C26 1.404(15) . ?
C31 C32 1.396(13) . ?
C31 C36 1.423(13) . ?
C32 C33 1.393(14) . ?
C33 C34 1.361(15) . ?
C34 C35 1.372(15) . ?
C34 C37 1.495(15) . ?
C35 C36 1.389(14) . ?
C41 C42 1.413(18) . ?
C41 C45 1.418(18) . ?
C42 C43 1.419(17) . ?
C43 C44 1.466(17) . ?
C44 C45 1.438(17) . ?
O1 S1 1.519(7) . ?
S1 C02 1.776(12) . ?
S1 C01 1.775(12) . ?
S2 C04 1.807(11) . ?
S2 C03 1.812(11) . ?
C8 O82 1.276(11) . ?
C8 O81 1.295(11) . ?
C9 O9 1.129(12) . ?
C1S C4S 1.07(5) . ?
C1S C3S 1.26(3) . ?
C1S C2S 1.26(3) . ?
C2S C3S 1.23(5) 2_787 ?
C3S C2S 1.23(5) 2_787 ?
